data_1540267
loop_
_publ_author_name
'Li, X.'
'Gu, C.'
'Zhong, B.'

_publ_section_title
;
 Structure of two ZSM-5 zeolites and correlations with their properties
;
_journal_name_full 'Fenzi Cuihua'
_journal_page_first 104
_journal_page_last 111
_journal_volume 6
_journal_year 1992
_chemical_formula_sum 'Al1.57 H33.22 O208 Si94.43'
_chemical_name_systematic 'H1.22 (Si94.43 Al1.57 O192) (H2 O)16'
_space_group_IT_number 62
_symmetry_space_group_name_Hall '-P 2ac 2n'
_symmetry_space_group_name_H-M 'P n m a'
_cell_angle_alpha 90
_cell_angle_beta 90
_cell_angle_gamma 90
_cell_formula_units_Z 1
_cell_length_a 20.048
_cell_length_b 19.884
_cell_length_c 13.352
_cell_volume 5322.567
_citation_journal_id_ASTM FECUEN
_cod_data_source_file Li_FECUEN_1992_1656.cif
_cod_data_source_block H33.22Al1.57O208Si94.43
_cod_original_formula_sum 'H33.22 Al1.57 O208 Si94.43'
_cod_database_code 1540267

loop_
_symmetry_equiv_pos_as_xyz
x,y,z
-x+1/2,-y,z+1/2
x+1/2,-y+1/2,-z+1/2
-x,y+1/2,-z
-x,-y,-z
x-1/2,y,-z-1/2
-x-1/2,y-1/2,z-1/2
x,-y-1/2,z

loop_
_atom_site_label
_atom_site_type_symbol
_atom_site_fract_x
_atom_site_fract_y
_atom_site_fract_z
_atom_site_occupancy
_atom_site_U_iso_or_equiv
O5 O-2 0.1176 0.0609 -0.273 1 0.0
Al12 Al+3 0.189 -0.1732 -0.3251 0.0164 0.0
O29 O-2 0.6098 0.25 -0.4275 1 0.0
O1 O-2 0.3763 0.0639 -0.2305 1 0.0
O23 O-2 0.4257 -0.25 -0.3539 1 0.0
O2 O-2 0.3124 0.0681 -0.0774 1 0.0
Al9 Al+3 0.2814 -0.1746 0.0409 0.0164 0.0
O9 O-2 0.2009 -0.1697 0.0543 1 0.0
Si2 Si+4 0.3111 0.0343 -0.1808 0.9836 0.0
O17 O-2 0.3976 -0.1309 -0.4198 1 0.0
O16 O-2 0.404 0.0011 -0.4035 1 0.0
Si12 Si+4 0.189 -0.1732 -0.3251 0.9836 0.0
O11 O-2 0.116 -0.1617 -0.2776 1 0.0
Al7 Al+3 0.4237 -0.1716 -0.3227 0.0164 0.0
O30 O-2 0.5359 0.25 -0.4559 1 0.0
O22 O-2 -0.0031 -0.1487 -0.214 1 0.0
Al5 Al+3 0.0725 0.0313 -0.1888 0.0164 0.0
Al8 Al+3 0.3123 -0.1301 -0.1763 0.0164 0.0
Al11 Al+3 0.0726 -0.1315 -0.1859 0.0164 0.0
O18 O-2 0.1857 0.1292 -0.38 1 0.0
O3 O-2 0.2024 0.0597 0.0156 1 0.0
O7 O-2 0.3779 -0.1606 -0.2254 1 0.0
O25 O-2 0.3073 -0.25 0.0735 1 0.0
O4 O-2 0.0914 0.0619 -0.0829 1 0.0
O21 O-2 -0.0017 0.0537 -0.2228 1 0.0
O26 O-2 0.0978 -0.25 0.068 1 0.0
Si7 Si+4 0.4237 -0.1716 -0.3227 0.9836 0.0
Si9 Si+4 0.2814 -0.1746 0.0409 0.9836 0.0
Al6 Al+3 0.1865 0.0609 -0.3269 0.0164 0.0
Si11 Si+4 0.0726 -0.1315 -0.1859 0.9836 0.0
O6 O-2 0.2463 0.0565 -0.2449 1 0.0
Si5 Si+4 0.0725 0.0313 -0.1888 0.9836 0.0
Al3 Al+3 0.2824 0.0628 0.0292 0.0164 0.0
O10 O-2 0.0981 -0.1554 -0.0755 1 0.0
Al2 Al+3 0.3111 0.0343 -0.1808 0.0164 0.0
Si6 Si+4 0.1865 0.0609 -0.3269 0.9836 0.0
Si8 Si+4 0.3123 -0.1301 -0.1763 0.9836 0.0
O13 O-2 0.3183 -0.0473 -0.1675 1 0.0
O20 O-2 0.1939 -0.1306 -0.4229 1 0.0
Si3 Si+4 0.2824 0.0628 0.0292 0.9836 0.0
Si4 Si+4 0.1216 0.0619 0.027 0.9836 0.0
Al1 Al+3 0.4245 0.0609 -0.03246 0.0164 0.0
Si1 Si+4 0.4245 0.0609 -0.03246 0.9836 0.0
O24 O-2 0.1962 -0.25 -0.3662 1 0.0
O14 O-2 0.0797 -0.05 -0.1934 1 0.0
O19 O-2 0.1903 0.0012 -0.4082 1 0.0
O27 O-2 0.3794 0.25 -0.4766 1 0.0
O28 O-2 0.7036 0.25 -0.4248 1 0.0
Si10 Si+4 0.1202 -0.1741 0.0388 0.9836 0.0
O8 O-2 0.3074 -0.1577 -0.0671 1 0.0
O15 O-2 0.4178 0.1318 -0.3767 1 0.0
Al4 Al+3 0.1216 0.0619 0.027 0.0164 0.0
Al10 Al+3 0.1202 -0.1741 0.0388 0.0164 0.0
O12 O-2 0.2468 -0.1507 -0.2441 1 0.0
